data_7128494
loop_
_publ_author_name
'Dong, Yafang'
'Sekine, Kohei'
'Kuninobu, Yoichiro'

_publ_section_title
;
 Facile synthesis of tribenzosilepins from terphenyls and dihydrosilanes
 by electrophilic double silylation.
;
_journal_issue 57
_journal_name_full 'Chemical communications (Cambridge, England)'
_journal_page_first 7007
_journal_page_last 7010
_journal_paper_doi 10.1039/d1cc02326h
_journal_volume 57
_journal_year 2021
_chemical_formula_moiety 'C34 H32 N2 Si'
_chemical_formula_sum 'C34 H32 N2 Si'
_chemical_formula_weight 496.70
_space_group_crystal_system triclinic
_space_group_IT_number 2
_space_group_name_Hall '-P 1'
_space_group_name_H-M_alt 'P -1'
_atom_sites_solution_hydrogens geom
_atom_sites_solution_primary iterative
_audit_creation_date 2021-04-29
_audit_creation_method
;
Olex2 1.3
(compiled 2020.11.12 svn.r5f609507 for OlexSys, GUI svn.r6272)
;
_audit_update_record
;
2021-04-30 deposited with the CCDC.	2021-06-15 downloaded from the CCDC.
;
_cell_angle_alpha 82.005(2)
_cell_angle_beta 82.769(2)
_cell_angle_gamma 71.726(3)
_cell_formula_units_Z 2
_cell_length_a 9.8113(2)
_cell_length_b 12.0833(4)
_cell_length_c 12.1527(3)
_cell_measurement_reflns_used 15502
_cell_measurement_temperature 123
_cell_measurement_theta_max 31.0140
_cell_measurement_theta_min 2.6490
_cell_volume 1349.59(7)
_computing_cell_refinement 'CrysAlisPro 1.171.39.46e (Rigaku OD, 2018)'
_computing_data_collection 'CrysAlisPro 1.171.39.46e (Rigaku OD, 2018)'
_computing_data_reduction 'CrysAlisPro 1.171.39.46e (Rigaku OD, 2018)'
_computing_molecular_graphics 'Olex2 1.3 (Dolomanov et al., 2009)'
_computing_publication_material 'Olex2 1.3 (Dolomanov et al., 2009)'
_computing_structure_refinement 'olex2.refine 1.3 (Bourhis et al., 2015)'
_computing_structure_solution 'olex2.solve 1.3 (Bourhis et al., 2015)'
_diffrn_ambient_temperature 123
_diffrn_detector 'CCD plate'
_diffrn_detector_area_resol_mean 10.0
_diffrn_detector_type 'HPC area detector'
_diffrn_measured_fraction_theta_full 0.997
_diffrn_measured_fraction_theta_max 0.997
_diffrn_measurement_details
;
List of Runs (angles in degrees, time in seconds):

  # Type    Start    End  Width  t~exp~   \w     \q     \k     \f   Frames
#--------------------------------------------------------------------------
  1  \w      0.00  25.00   0.50    0.50    --  -10.00  45.00   0.00   50
  2  \w    -99.00  79.00   0.50    0.50    --  -10.00  45.00  90.00  356
  3  \w    -99.00  79.00   0.50    0.50    --  -10.00  45.00 150.00  356
  4  \w    -36.00  43.00   0.50    0.50    --  -10.00  45.00  30.00  158
  5  \w    -62.00 -20.00   0.50    0.50    --  -10.00  45.00   0.00   84
;
_diffrn_measurement_device 'four-circle diffractometer'
_diffrn_measurement_device_type 'XtaLAB AFC10 (RCD3): fixed-chi single'
_diffrn_measurement_method '\w scans'
_diffrn_orient_matrix_type 'CrysAlisPro convention (1999,Acta A55,543-557)'
_diffrn_orient_matrix_UB_11 0.0637250000
_diffrn_orient_matrix_UB_12 0.0064965000
_diffrn_orient_matrix_UB_13 -0.0311223000
_diffrn_orient_matrix_UB_21 -0.0362901000
_diffrn_orient_matrix_UB_22 0.0153408000
_diffrn_orient_matrix_UB_23 -0.0494067000
_diffrn_orient_matrix_UB_31 -0.0215237000
_diffrn_orient_matrix_UB_32 0.0598934000
_diffrn_orient_matrix_UB_33 0.0095357000
_diffrn_radiation_monochromator mirror
_diffrn_radiation_probe x-ray
_diffrn_radiation_type 'Mo K\a'
_diffrn_radiation_wavelength 0.71073
_diffrn_reflns_av_R_equivalents 0.0182
_diffrn_reflns_av_unetI/netI 0.0186
_diffrn_reflns_Laue_measured_fraction_full 0.997
_diffrn_reflns_Laue_measured_fraction_max 0.997
_diffrn_reflns_limit_h_max 12
_diffrn_reflns_limit_h_min -12
_diffrn_reflns_limit_k_max 14
_diffrn_reflns_limit_k_min -15
_diffrn_reflns_limit_l_max 15
_diffrn_reflns_limit_l_min -15
_diffrn_reflns_number 20753
_diffrn_reflns_point_group_measured_fraction_full 0.997
_diffrn_reflns_point_group_measured_fraction_max 0.997
_diffrn_reflns_theta_full 25.242
_diffrn_reflns_theta_max 27.482
_diffrn_reflns_theta_min 2.591
_diffrn_source 'Rotating-anode X-ray tube'
_diffrn_source_type 'Rigaku (Mo) X-ray Source'
_exptl_absorpt_coefficient_mu 0.113
_exptl_absorpt_correction_T_max 1.00000
_exptl_absorpt_correction_T_min 0.98256
_exptl_absorpt_correction_type multi-scan
_exptl_absorpt_process_details
;
CrysAlisPro 1.171.39.46e (Rigaku Oxford Diffraction, 2018)
Empirical absorption correction using spherical harmonics,
 implemented in SCALE3 ABSPACK scaling algorithm.
;
_exptl_crystal_colour colourless
_exptl_crystal_colour_primary colourless
_exptl_crystal_density_diffrn 1.222
_exptl_crystal_description prism
_exptl_crystal_F_000 528
_exptl_crystal_size_max 0.5
_exptl_crystal_size_mid 0.4
_exptl_crystal_size_min 0.4
_refine_diff_density_max 0.377
_refine_diff_density_min -0.278
_refine_diff_density_rms 0.040
_refine_ls_extinction_method none
_refine_ls_goodness_of_fit_ref 1.046
_refine_ls_hydrogen_treatment constr
_refine_ls_matrix_type full
_refine_ls_number_parameters 338
_refine_ls_number_reflns 6188
_refine_ls_number_restraints 0
_refine_ls_restrained_S_all 1.046
_refine_ls_R_factor_all 0.0386
_refine_ls_R_factor_gt 0.0353
_refine_ls_shift/su_max 0.002
_refine_ls_shift/su_mean 0.000
_refine_ls_structure_factor_coef Fsqd
_refine_ls_weighting_details 'w=1/[\s^2^(Fo^2^)+(0.0440P)^2^+0.5518P] where P=(Fo^2^+2Fc^2^)/3'
_refine_ls_weighting_scheme calc
_refine_ls_wR_factor_gt 0.0929
_refine_ls_wR_factor_ref 0.0950
_reflns_Friedel_coverage 0.000
_reflns_number_gt 5646
_reflns_number_total 6188
_reflns_threshold_expression 'I > 2\s(I)'
_cod_data_source_file d1cc02326h2.cif
_cod_data_source_block 3a
_cod_depositor_comments 'Adding full bibliography for 7128494--7128496.cif.'
_cod_database_code 7128494
_shelx_shelxl_version_number 2018/3
_chemical_oxdiff_formula 'C11 H10 N O'
_shelx_space_group_comment
;
The symmetry employed for this shelxl refinement is uniquely defined
by the following loop, which should always be used as a source of
symmetry information in preference to the above space-group names.
They are only intended as comments.
;
_shelx_estimated_absorpt_t_max 0.956
_shelx_estimated_absorpt_t_min 0.946
_reflns_odcompleteness_completeness 99.66
_reflns_odcompleteness_iscentric 1
_reflns_odcompleteness_theta 27.42
_olex2_refinement_description
;
1. Fixed Uiso
 At 1.2 times of:
  All C(H) groups
 At 1.5 times of:
  All C(H,H,H) groups
2.a Aromatic/amide H refined with riding coordinates:
 C3(H3), C18(H18), C25(H25), C6(H6), C12(H12), C15(H15), C17(H17), C9(H9),
 C27(H27), C4(H4), C21(H21), C11(H11), C31(H31), C24(H24), C30(H30), C22(H22),
 C29(H29), C10(H10), C23(H23), C28(H28)
2.b Idealised Me refined as rotating group:
 C34(H34A,H34B,H34C), C37(H37A,H37B,H37C), C33(H33A,H33B,H33C), C36(H36A,H36B,
 H36C)
;
_olex2_submission_special_instructions 'No special instructions were received'
_oxdiff_exptl_absorpt_empirical_details
;
Empirical correction (ABSPACK) includes:
- Absorption correction using spherical harmonics
- Frame scaling
;
_oxdiff_exptl_absorpt_empirical_full_max 1.118
_oxdiff_exptl_absorpt_empirical_full_min 0.895

loop_
_space_group_symop_operation_xyz
'x, y, z'
'-x, -y, -z'

loop_
_atom_site_label
_atom_site_type_symbol
_atom_site_fract_x
_atom_site_fract_y
_atom_site_fract_z
_atom_site_U_iso_or_equiv
_atom_site_adp_type
_atom_site_occupancy
_atom_site_site_symmetry_order
_atom_site_calc_flag
_atom_site_refinement_flags_posn
_atom_site_refinement_flags_adp
_atom_site_refinement_flags_occupancy
_atom_site_disorder_assembly
_atom_site_disorder_group
Si1 Si 0.67461(3) 0.40825(2) 0.30220(2) 0.01530(8) Uani 1 1 d . . . . .
N32 N 1.14651(11) 0.19376(9) -0.05156(9) 0.0266(2) Uani 1 1 d . . . . .
N35 N 0.83145(13) -0.00684(9) 0.65676(9) 0.0300(2) Uani 1 1 d . . . . .
C20 C 0.70299(12) 0.54053(9) 0.34841(9) 0.0178(2) Uani 1 1 d . . . . .
C26 C 0.48834(11) 0.45134(9) 0.25743(9) 0.0179(2) Uani 1 1 d . . . . .
C7 C 0.81411(12) 0.24820(9) 0.14318(9) 0.0177(2) Uani 1 1 d . . . . .
C8 C 0.70117(12) 0.18863(9) 0.17811(9) 0.0188(2) Uani 1 1 d . . . . .
C3 C 0.92069(12) 0.40032(10) 0.14501(9) 0.0203(2) Uani 1 1 d . . . . .
H3 H 0.920095 0.470650 0.171887 0.024 Uiso 1 1 calc R . . . .
C19 C 0.71282(11) 0.28377(9) 0.41330(9) 0.0165(2) Uani 1 1 d . . . . .
C2 C 0.81149(11) 0.35119(9) 0.18658(9) 0.0174(2) Uani 1 1 d . . . . .
C14 C 0.71662(11) 0.17119(9) 0.39164(9) 0.0176(2) Uani 1 1 d . . . . .
C18 C 0.75324(12) 0.29416(10) 0.51661(9) 0.0194(2) Uani 1 1 d . . . . .
H18 H 0.752337 0.369184 0.532511 0.023 Uiso 1 1 calc R . . . .
C25 C 0.83669(13) 0.53874(10) 0.37868(10) 0.0224(2) Uani 1 1 d . . . . .
H25 H 0.913788 0.467620 0.380125 0.027 Uiso 1 1 calc R . . . .
C13 C 0.66036(12) 0.15167(9) 0.28934(9) 0.0185(2) Uani 1 1 d . . . . .
C5 C 1.03344(12) 0.24936(10) 0.02289(9) 0.0207(2) Uani 1 1 d . . . . .
C16 C 0.79758(12) 0.08747(10) 0.57622(10) 0.0215(2) Uani 1 1 d . . . . .
C6 C 0.92140(12) 0.20109(10) 0.06095(9) 0.0198(2) Uani 1 1 d . . . . .
H6 H 0.918329 0.134119 0.029792 0.024 Uiso 1 1 calc R . . . .
C12 C 0.55661(13) 0.09219(10) 0.30791(10) 0.0237(2) Uani 1 1 d . . . . .
H12 H 0.528816 0.066627 0.382419 0.028 Uiso 1 1 calc R . . . .
C15 C 0.75977(12) 0.07551(10) 0.47180(9) 0.0202(2) Uani 1 1 d . . . . .
H15 H 0.763683 -0.000030 0.455204 0.024 Uiso 1 1 calc R . . . .
C17 C 0.79453(12) 0.19989(10) 0.59675(9) 0.0218(2) Uani 1 1 d . . . . .
H17 H 0.820949 0.211152 0.665983 0.026 Uiso 1 1 calc R . . . .
C9 C 0.63480(13) 0.16465(11) 0.09236(10) 0.0249(2) Uani 1 1 d . . . . .
H9 H 0.661357 0.189449 0.017321 0.030 Uiso 1 1 calc R . . . .
C27 C 0.37642(13) 0.42317(11) 0.32516(10) 0.0242(2) Uani 1 1 d . . . . .
H27 H 0.395641 0.376604 0.394431 0.029 Uiso 1 1 calc R . . . .
C4 C 1.03038(12) 0.35151(10) 0.06620(9) 0.0219(2) Uani 1 1 d . . . . .
H4 H 1.103664 0.387575 0.041571 0.026 Uiso 1 1 calc R . . . .
C21 C 0.59112(13) 0.64605(10) 0.35085(9) 0.0215(2) Uani 1 1 d . . . . .
H21 H 0.498893 0.649424 0.331618 0.026 Uiso 1 1 calc R . . . .
C11 C 0.49311(14) 0.06926(11) 0.22195(11) 0.0283(3) Uani 1 1 d . . . . .
H11 H 0.423226 0.028448 0.237426 0.034 Uiso 1 1 calc R . . . .
C31 C 0.45591(14) 0.51866(12) 0.15567(11) 0.0291(3) Uani 1 1 d . . . . .
H31 H 0.530894 0.538113 0.107360 0.035 Uiso 1 1 calc R . . . .
C24 C 0.85874(15) 0.63904(12) 0.40664(10) 0.0292(3) Uani 1 1 d . . . . .
H24 H 0.950753 0.636758 0.425432 0.035 Uiso 1 1 calc R . . . .
C30 C 0.31647(15) 0.55772(12) 0.12367(11) 0.0332(3) Uani 1 1 d . . . . .
H30 H 0.296637 0.603307 0.054011 0.040 Uiso 1 1 calc R . . . .
C22 C 0.61195(15) 0.74608(11) 0.38081(10) 0.0288(3) Uani 1 1 d . . . . .
H22 H 0.534198 0.816596 0.383221 0.035 Uiso 1 1 calc R . . . .
C29 C 0.20680(14) 0.53027(12) 0.19310(12) 0.0309(3) Uani 1 1 d . . . . .
H29 H 0.110805 0.558200 0.172213 0.037 Uiso 1 1 calc R . . . .
C10 C 0.53234(14) 0.10633(11) 0.11317(11) 0.0293(3) Uani 1 1 d . . . . .
H10 H 0.489054 0.091743 0.053239 0.035 Uiso 1 1 calc R . . . .
C34 C 1.25575(14) 0.25071(12) -0.09204(11) 0.0307(3) Uani 1 1 d . . . . .
H34A H 1.213735 0.322033 -0.140803 0.046 Uiso 1 1 calc GR . . . .
H34B H 1.335248 0.197373 -0.134048 0.046 Uiso 1 1 calc GR . . . .
H34C H 1.292135 0.271244 -0.028653 0.046 Uiso 1 1 calc GR . . . .
C23 C 0.74598(17) 0.74240(12) 0.40699(11) 0.0327(3) Uani 1 1 d . . . . .
H23 H 0.761167 0.811252 0.425417 0.039 Uiso 1 1 calc R . . . .
C37 C 0.86869(16) -0.12547(11) 0.62687(12) 0.0338(3) Uani 1 1 d . . . . .
H37A H 0.782138 -0.140379 0.608264 0.051 Uiso 1 1 calc GR . . . .
H37B H 0.908739 -0.181108 0.689926 0.051 Uiso 1 1 calc GR . . . .
H37C H 0.940374 -0.135086 0.562221 0.051 Uiso 1 1 calc GR . . . .
C33 C 1.11490(16) 0.12972(12) -0.13244(11) 0.0344(3) Uani 1 1 d . . . . .
H33A H 1.078327 0.066766 -0.093396 0.052 Uiso 1 1 calc GR . . . .
H33B H 1.202983 0.095925 -0.179532 0.052 Uiso 1 1 calc GR . . . .
H33C H 1.042004 0.183160 -0.179082 0.052 Uiso 1 1 calc GR . . . .
C28 C 0.23698(14) 0.46200(13) 0.29316(12) 0.0328(3) Uani 1 1 d . . . . .
H28 H 0.161832 0.441500 0.340361 0.039 Uiso 1 1 calc R . . . .
C36 C 0.8741(2) 0.00731(15) 0.76099(14) 0.0524(5) Uani 1 1 d . . . . .
H36A H 0.969599 0.018835 0.749292 0.079 Uiso 1 1 calc GR . . . .
H36B H 0.877652 -0.062915 0.813140 0.079 Uiso 1 1 calc GR . . . .
H36C H 0.804237 0.075710 0.791915 0.079 Uiso 1 1 calc GR . . . .

loop_
_atom_site_aniso_label
_atom_site_aniso_U_11
_atom_site_aniso_U_22
_atom_site_aniso_U_33
_atom_site_aniso_U_23
_atom_site_aniso_U_13
_atom_site_aniso_U_12
Si1 0.01378(14) 0.01397(14) 0.01733(14) 0.00008(10) -0.00089(10) -0.00394(11)
N32 0.0274(5) 0.0261(5) 0.0230(5) -0.0042(4) 0.0066(4) -0.0059(4)
N35 0.0364(6) 0.0243(5) 0.0290(5) 0.0095(4) -0.0133(5) -0.0099(5)
C20 0.0193(5) 0.0172(5) 0.0166(5) -0.0007(4) 0.0017(4) -0.0068(4)
C26 0.0164(5) 0.0167(5) 0.0200(5) -0.0011(4) -0.0025(4) -0.0043(4)
C7 0.0191(5) 0.0170(5) 0.0161(5) 0.0022(4) -0.0042(4) -0.0047(4)
C8 0.0195(5) 0.0152(5) 0.0212(5) -0.0011(4) -0.0033(4) -0.0045(4)
C3 0.0217(5) 0.0177(5) 0.0210(5) -0.0010(4) -0.0003(4) -0.0064(4)
C19 0.0132(5) 0.0166(5) 0.0182(5) 0.0002(4) -0.0004(4) -0.0036(4)
C2 0.0169(5) 0.0159(5) 0.0177(5) 0.0010(4) -0.0020(4) -0.0035(4)
C14 0.0153(5) 0.0182(5) 0.0184(5) -0.0004(4) 0.0002(4) -0.0052(4)
C18 0.0177(5) 0.0191(5) 0.0212(5) -0.0020(4) -0.0010(4) -0.0055(4)
C25 0.0219(5) 0.0229(6) 0.0231(5) -0.0014(4) -0.0015(4) -0.0083(4)
C13 0.0183(5) 0.0147(5) 0.0220(5) -0.0009(4) -0.0024(4) -0.0043(4)
C5 0.0218(5) 0.0193(5) 0.0166(5) 0.0016(4) -0.0001(4) -0.0018(4)
C16 0.0182(5) 0.0219(5) 0.0224(5) 0.0047(4) -0.0034(4) -0.0057(4)
C6 0.0244(5) 0.0168(5) 0.0172(5) -0.0005(4) -0.0029(4) -0.0047(4)
C12 0.0230(6) 0.0220(6) 0.0272(6) -0.0008(4) -0.0009(4) -0.0096(5)
C15 0.0204(5) 0.0161(5) 0.0232(5) 0.0009(4) -0.0010(4) -0.0060(4)
C17 0.0208(5) 0.0257(6) 0.0189(5) 0.0001(4) -0.0043(4) -0.0074(4)
C9 0.0293(6) 0.0245(6) 0.0225(5) -0.0009(4) -0.0062(5) -0.0095(5)
C27 0.0203(5) 0.0297(6) 0.0218(5) 0.0032(5) -0.0027(4) -0.0088(5)
C4 0.0208(5) 0.0221(5) 0.0220(5) 0.0007(4) 0.0017(4) -0.0079(4)
C21 0.0231(5) 0.0198(5) 0.0192(5) -0.0011(4) 0.0028(4) -0.0052(4)
C11 0.0253(6) 0.0267(6) 0.0379(7) -0.0033(5) -0.0049(5) -0.0141(5)
C31 0.0245(6) 0.0349(7) 0.0261(6) 0.0094(5) -0.0045(5) -0.0108(5)
C24 0.0352(7) 0.0349(7) 0.0253(6) -0.0025(5) -0.0034(5) -0.0216(6)
C30 0.0315(7) 0.0350(7) 0.0308(7) 0.0106(5) -0.0146(5) -0.0081(6)
C22 0.0397(7) 0.0181(5) 0.0250(6) -0.0043(4) 0.0042(5) -0.0052(5)
C29 0.0206(6) 0.0332(7) 0.0395(7) -0.0002(5) -0.0130(5) -0.0065(5)
C10 0.0316(7) 0.0290(6) 0.0323(6) -0.0041(5) -0.0115(5) -0.0127(5)
C34 0.0257(6) 0.0317(7) 0.0287(6) -0.0024(5) 0.0082(5) -0.0045(5)
C23 0.0539(8) 0.0250(6) 0.0258(6) -0.0058(5) 0.0006(6) -0.0216(6)
C37 0.0351(7) 0.0232(6) 0.0379(7) 0.0084(5) -0.0051(6) -0.0056(5)
C33 0.0436(8) 0.0272(6) 0.0302(7) -0.0099(5) 0.0100(6) -0.0097(6)
C28 0.0195(6) 0.0450(8) 0.0350(7) 0.0026(6) -0.0027(5) -0.0140(6)
C36 0.0825(13) 0.0398(8) 0.0422(9) 0.0173(7) -0.0401(9) -0.0248(9)

loop_
_atom_type_symbol
_atom_type_description
_atom_type_scat_dispersion_real
_atom_type_scat_dispersion_imag
_atom_type_scat_source
C C 0.0033 0.0016 'International Tables Vol C Tables 4.2.6.8 and 6.1.1.4'
H H 0.0000 0.0000 'International Tables Vol C Tables 4.2.6.8 and 6.1.1.4'
N N 0.0061 0.0033 'International Tables Vol C Tables 4.2.6.8 and 6.1.1.4'
Si Si 0.0817 0.0704 'International Tables Vol C Tables 4.2.6.8 and 6.1.1.4'

loop_
_geom_angle_atom_site_label_1
_geom_angle_atom_site_label_2
_geom_angle_atom_site_label_3
_geom_angle
_geom_angle_site_symmetry_1
_geom_angle_site_symmetry_3
_geom_angle_publ_flag
C26 Si1 C20 108.00(5) . . ?
C19 Si1 C20 110.70(5) . . ?
C19 Si1 C26 113.96(5) . . ?
C19 Si1 C2 102.46(5) . . ?
C2 Si1 C20 110.54(5) . . ?
C2 Si1 C26 111.14(5) . . ?
C5 N32 C34 118.13(10) . . ?
C5 N32 C33 117.96(11) . . ?
C34 N32 C33 114.26(10) . . ?
C16 N35 C37 120.39(11) . . ?
C16 N35 C36 119.76(11) . . ?
C36 N35 C37 117.02(11) . . ?
C25 C20 Si1 121.70(8) . . ?
C21 C20 Si1 120.73(9) . . ?
C21 C20 C25 117.55(10) . . ?
C27 C26 Si1 121.89(8) . . ?
C27 C26 C31 117.73(10) . . ?
C31 C26 Si1 120.31(9) . . ?
C2 C7 C8 122.35(10) . . ?
C6 C7 C8 117.43(10) . . ?
C6 C7 C2 120.17(10) . . ?
C13 C8 C7 125.16(10) . . ?
C9 C8 C7 116.51(10) . . ?
C9 C8 C13 118.30(10) . . ?
C4 C3 C2 123.11(11) . . ?
C14 C19 Si1 120.37(8) . . ?
C18 C19 Si1 121.97(8) . . ?
C18 C19 C14 117.33(10) . . ?
C7 C2 Si1 119.79(8) . . ?
C3 C2 Si1 123.12(8) . . ?
C3 C2 C7 116.90(10) . . ?
C19 C14 C13 121.94(9) . . ?
C15 C14 C19 120.09(10) . . ?
C15 C14 C13 117.63(10) . . ?
C17 C18 C19 122.79(10) . . ?
C24 C25 C20 121.20(11) . . ?
C8 C13 C14 126.09(10) . . ?
C12 C13 C8 118.14(10) . . ?
C12 C13 C14 115.76(10) . . ?
N32 C5 C6 120.66(11) . . ?
N32 C5 C4 121.87(11) . . ?
C4 C5 C6 117.41(10) . . ?
N35 C16 C15 121.11(11) . . ?
N35 C16 C17 121.39(11) . . ?
C15 C16 C17 117.46(10) . . ?
C7 C6 C5 122.13(10) . . ?
C11 C12 C13 122.47(11) . . ?
C14 C15 C16 122.03(10) . . ?
C18 C17 C16 120.28(11) . . ?
C10 C9 C8 122.30(11) . . ?
C28 C27 C26 120.97(11) . . ?
C3 C4 C5 120.19(11) . . ?
C22 C21 C20 121.43(12) . . ?
C12 C11 C10 119.31(11) . . ?
C30 C31 C26 121.35(11) . . ?
C23 C24 C25 119.69(12) . . ?
C29 C30 C31 119.86(12) . . ?
C23 C22 C21 119.62(12) . . ?
C30 C29 C28 119.72(11) . . ?
C9 C10 C11 119.48(11) . . ?
C22 C23 C24 120.46(12) . . ?
C29 C28 C27 120.35(12) . . ?

loop_
_geom_bond_atom_site_label_1
_geom_bond_atom_site_label_2
_geom_bond_distance
_geom_bond_site_symmetry_2
_geom_bond_publ_flag
Si1 C20 1.8749(11) . ?
Si1 C26 1.8660(11) . ?
Si1 C19 1.8534(11) . ?
Si1 C2 1.8620(11) . ?
N32 C5 1.3963(14) . ?
N32 C34 1.4492(17) . ?
N32 C33 1.4491(17) . ?
N35 C16 1.3788(15) . ?
N35 C37 1.4503(18) . ?
N35 C36 1.4308(18) . ?
C20 C25 1.3994(16) . ?
C20 C21 1.3986(15) . ?
C26 C27 1.3885(16) . ?
C26 C31 1.3961(16) . ?
C7 C8 1.4909(15) . ?
C7 C2 1.4095(15) . ?
C7 C6 1.3959(15) . ?
C8 C13 1.4124(15) . ?
C8 C9 1.4025(16) . ?
C3 C2 1.3909(15) . ?
C3 C4 1.3867(16) . ?
C19 C14 1.4095(15) . ?
C19 C18 1.3964(15) . ?
C14 C13 1.4972(15) . ?
C14 C15 1.3959(15) . ?
C18 C17 1.3825(16) . ?
C25 C24 1.3887(17) . ?
C13 C12 1.3999(16) . ?
C5 C6 1.4005(16) . ?
C5 C4 1.3982(16) . ?
C16 C15 1.4042(16) . ?
C16 C17 1.4055(17) . ?
C12 C11 1.3815(17) . ?
C9 C10 1.3790(18) . ?
C27 C28 1.3870(17) . ?
C21 C22 1.3898(17) . ?
C11 C10 1.3827(19) . ?
C31 C30 1.3870(18) . ?
C24 C23 1.385(2) . ?
C30 C29 1.377(2) . ?
C22 C23 1.377(2) . ?
C29 C28 1.3803(19) . ?
